data_1575123
loop_
_publ_author_name
'Meyer, Fabio'
'Siumbeli, Arina'
'Dost&#xe1;l, Libor'
'Hupf, Emanuel'
'Beckmann, Jens'

_publ_section_title
;
 Nature of the heavy formal double bonds As[double bond, length as
 m-dash]Ch, Sb[double bond, length as m-dash]Ch and Bi[double bond, length
 as m-dash]Ch (Ch = S, Se, Te) in NCN-pincer supported arsinidene,
 stibinidene and bismuthinidene chalcogenides.
;
_journal_issue 35
_journal_name_full 'Chemical science'
_journal_page_first 16232
_journal_page_last 16239
_journal_paper_doi 10.1039/d5sc03320a
_journal_volume 16
_journal_year 2025
_chemical_formula_moiety 'C48 H45 As Cl N2 P2, Al Cl4, 1[C6H14]'
_chemical_formula_sum 'C54 H59 Al As Cl5 N2 P2'
_chemical_formula_weight 1077.12
_space_group_crystal_system monoclinic
_space_group_IT_number 14
_space_group_name_Hall '-P 2ybc'
_space_group_name_H-M_alt 'P 1 21/c 1'
_atom_sites_solution_hydrogens geom
_atom_sites_solution_primary dual
_audit_creation_date 2024-02-22
_audit_creation_method
;
Olex2 1.5
(compiled 2023.08.24 svn.re1ec1418 for OlexSys, GUI svn.r6817)
;
_audit_update_record
;
2025-04-25 deposited with the CCDC.	2025-07-18 downloaded from the CCDC.
;
_cell_angle_alpha 90
_cell_angle_beta 91.085(2)
_cell_angle_gamma 90
_cell_formula_units_Z 4
_cell_length_a 14.8002(7)
_cell_length_b 19.5276(9)
_cell_length_c 18.1091(8)
_cell_measurement_reflns_used 9880
_cell_measurement_temperature 100.00
_cell_measurement_theta_max 30.45
_cell_measurement_theta_min 2.48
_cell_volume 5232.8(4)
_computing_molecular_graphics 'Olex2 1.5 (Dolomanov et al., 2009)'
_computing_publication_material 'Olex2 1.5 (Dolomanov et al., 2009)'
_computing_structure_refinement 'SHELXL 2016/4 (Sheldrick, 2015)'
_computing_structure_solution 'SHELXT 2018/2 (Sheldrick, 2018)'
_diffrn_ambient_temperature 100.00
_diffrn_measured_fraction_theta_full 0.999
_diffrn_measured_fraction_theta_max 0.999
_diffrn_measurement_device_type 'Bruker Venture D8'
_diffrn_measurement_method '\f and \w scans'
_diffrn_radiation_type MoK\a
_diffrn_radiation_wavelength 0.71073
_diffrn_reflns_av_R_equivalents 0.0584
_diffrn_reflns_av_unetI/netI 0.0338
_diffrn_reflns_Laue_measured_fraction_full 0.999
_diffrn_reflns_Laue_measured_fraction_max 0.999
_diffrn_reflns_limit_h_max 19
_diffrn_reflns_limit_h_min -19
_diffrn_reflns_limit_k_max 25
_diffrn_reflns_limit_k_min -25
_diffrn_reflns_limit_l_max 23
_diffrn_reflns_limit_l_min -23
_diffrn_reflns_number 105461
_diffrn_reflns_point_group_measured_fraction_full 0.999
_diffrn_reflns_point_group_measured_fraction_max 0.999
_diffrn_reflns_theta_full 25.242
_diffrn_reflns_theta_max 27.505
_diffrn_reflns_theta_min 2.250
_diffrn_standards_number 0
_exptl_absorpt_coefficient_mu 1.021
_exptl_absorpt_correction_T_max 0.7461
_exptl_absorpt_correction_T_min 0.6656
_exptl_absorpt_correction_type multi-scan
_exptl_absorpt_process_details
;
SADABS-2016/2 (Bruker,2016/2) was used for absorption correction.
wR2(int) was 0.1012 before and 0.0613 after correction.
The Ratio of minimum to maximum transmission is 0.8921.
The \l/2 correction factor is Not present.
;
_exptl_crystal_colour 'clear yellow'
_exptl_crystal_colour_lustre clear
_exptl_crystal_colour_primary yellow
_exptl_crystal_density_diffrn 1.367
_exptl_crystal_description irregular
_exptl_crystal_F_000 2232
_exptl_crystal_size_max 0.214
_exptl_crystal_size_mid 0.181
_exptl_crystal_size_min 0.162
_refine_diff_density_max 1.986
_refine_diff_density_min -1.367
_refine_diff_density_rms 0.106
_refine_ls_extinction_method none
_refine_ls_goodness_of_fit_ref 1.061
_refine_ls_hydrogen_treatment constr
_refine_ls_matrix_type full
_refine_ls_number_parameters 538
_refine_ls_number_reflns 12019
_refine_ls_number_restraints 0
_refine_ls_restrained_S_all 1.061
_refine_ls_R_factor_all 0.0726
_refine_ls_R_factor_gt 0.0587
_refine_ls_shift/su_max 0.001
_refine_ls_shift/su_mean 0.000
_refine_ls_structure_factor_coef Fsqd
_refine_ls_weighting_details 'w=1/[\s^2^(Fo^2^)+(0.0916P)^2^+11.4475P] where P=(Fo^2^+2Fc^2^)/3'
_refine_ls_weighting_scheme calc
_refine_ls_wR_factor_gt 0.1657
_refine_ls_wR_factor_ref 0.1732
_reflns_Friedel_coverage 0.000
_reflns_number_gt 9934
_reflns_number_total 12019
_reflns_threshold_expression 'I > 2\s(I)'
_cod_data_source_file d5sc03320a3.cif
_cod_data_source_block siumbelia230605_0m
_cod_depositor_comments 'Adding full bibliography for 1575122--1575132.cif.'
_cod_database_code 1575123
_shelx_shelxl_version_number 2016/4
_shelx_space_group_comment
;
The symmetry employed for this shelxl refinement is uniquely defined
by the following loop, which should always be used as a source of
symmetry information in preference to the above space-group names.
They are only intended as comments.
;
_shelx_estimated_absorpt_t_max 0.852
_shelx_estimated_absorpt_t_min 0.811
_olex2_refinement_description
;
1. Fixed Uiso
 At 1.2 times of:
  All C(H) groups
 At 1.5 times of:
  All C(H,H,H) groups
2.a Aromatic/amide H refined with riding coordinates:
 C12(H12), C21(H21), C25(H25), C13(H13), C41(H41), C14(H14), C24(H24),
 C22(H22), C51(H51), C45(H45), C23(H23), C44(H44), C42(H42), C55(H55), C43(H43),
  C64(H64), C54(H54), C31(H31), C52(H52), C53(H53), C62(H62), C32(H32),
 C74(H74), C72(H72), C35(H35), C33(H33), C34(H34)
2.b Idealised Me refined as rotating group:
 C68(H68A,H68B,H68C), C66(H66A,H66B,H66C), C78(H78A,H78B,H78C), C76(H76A,H76B,
 H76C), C67(H67A,H67B,H67C), C77(H77A,H77B,H77C)
;
_smtbx_masks_special_details
;
A solvent mask was calculated and 228 electrons were 
found in a volume of 858\%A^3^ in 2 voids per unit cell. 
This is consistent with the presence of 
1[C6H14] per Asymmetric Unit 
which account for 200 electrons 
per unit cell.
;
_smtbx_masks_void_probe_radius 1.2
_smtbx_masks_void_truncation_radius 1.2
_olex2_submission_special_instructions 'No special instructions were received'

loop_
_space_group_symop_operation_xyz
'x, y, z'
'-x, y+1/2, -z+1/2'
'-x, -y, -z'
'x, -y-1/2, z-1/2'

loop_
_atom_site_label
_atom_site_type_symbol
_atom_site_fract_x
_atom_site_fract_y
_atom_site_fract_z
_atom_site_U_iso_or_equiv
_atom_site_adp_type
_atom_site_occupancy
_atom_site_site_symmetry_order
_atom_site_calc_flag
_atom_site_refinement_flags_posn
_atom_site_refinement_flags_adp
_atom_site_refinement_flags_occupancy
_atom_site_disorder_assembly
_atom_site_disorder_group
As1 As 0.73028(2) 0.36725(2) 0.38346(2) 0.02219(10) Uani 1 1 d . . . . .
Cl1 Cl 0.60359(6) 0.32196(4) 0.33426(4) 0.02947(19) Uani 1 1 d . . . . .
P2 P 0.68277(6) 0.32101(4) 0.54796(4) 0.02133(17) Uani 1 1 d . . . . .
P1 P 0.67599(5) 0.52099(4) 0.34059(4) 0.02027(17) Uani 1 1 d . . . . .
Cl2 Cl 0.83375(8) 0.54303(5) 0.57726(6) 0.0460(3) Uani 1 1 d . . . . .
Cl3 Cl 0.91768(8) 0.68188(6) 0.67303(8) 0.0582(3) Uani 1 1 d . . . . .
Cl5 Cl 0.79691(8) 0.55340(8) 0.76428(7) 0.0633(4) Uani 1 1 d . . . . .
Al1 Al 0.80689(9) 0.61243(7) 0.66482(8) 0.0423(3) Uani 1 1 d . . . . .
Cl4 Cl 0.68219(9) 0.66642(7) 0.64512(10) 0.0689(4) Uani 1 1 d . . . . .
N1 N 0.72358(18) 0.45266(14) 0.31112(14) 0.0211(5) Uani 1 1 d . . . . .
N2 N 0.72731(19) 0.29711(14) 0.47230(15) 0.0237(6) Uani 1 1 d . . . . .
C10 C 0.6723(2) 0.42964(16) 0.45350(16) 0.0199(6) Uani 1 1 d . . . . .
C12 C 0.6100(2) 0.54067(17) 0.48301(18) 0.0221(6) Uani 1 1 d . . . . .
H12 H 0.594662 0.585950 0.468278 0.027 Uiso 1 1 calc R U . . .
C40 C 0.5774(2) 0.28078(17) 0.57297(18) 0.0240(6) Uani 1 1 d . . . . .
C21 C 0.5135(2) 0.48811(19) 0.27471(18) 0.0266(7) Uani 1 1 d . . . . .
H21 H 0.530943 0.442399 0.285869 0.032 Uiso 1 1 calc R U . . .
C25 C 0.5446(3) 0.60952(19) 0.27749(19) 0.0297(7) Uani 1 1 d . . . . .
H25 H 0.582806 0.646772 0.290827 0.036 Uiso 1 1 calc R U . . .
C50 C 0.7586(2) 0.31496(18) 0.62577(17) 0.0245(7) Uani 1 1 d . . . . .
C13 C 0.5925(2) 0.51895(17) 0.55406(18) 0.0235(6) Uani 1 1 d . . . . .
H13 H 0.566308 0.549506 0.588395 0.028 Uiso 1 1 calc R U . . .
C41 C 0.5042(2) 0.28802(18) 0.5237(2) 0.0286(7) Uani 1 1 d . . . . .
H41 H 0.511668 0.311385 0.478244 0.034 Uiso 1 1 calc R U . . .
C20 C 0.5712(2) 0.54235(17) 0.29351(17) 0.0237(6) Uani 1 1 d . . . . .
C15 C 0.6537(2) 0.40797(16) 0.52536(17) 0.0212(6) Uani 1 1 d . . . . .
C14 C 0.6134(2) 0.45247(17) 0.57493(17) 0.0217(6) Uani 1 1 d . . . . .
H14 H 0.600196 0.437189 0.623346 0.026 Uiso 1 1 calc R U . . .
C24 C 0.4621(3) 0.6216(2) 0.2420(2) 0.0351(8) Uani 1 1 d . . . . .
H24 H 0.444232 0.667183 0.230463 0.042 Uiso 1 1 calc R U . . .
C65 C 0.8824(2) 0.4572(2) 0.2764(2) 0.0300(7) Uani 1 1 d . . . . .
C22 C 0.4312(3) 0.5006(2) 0.24002(19) 0.0333(8) Uani 1 1 d . . . . .
H22 H 0.391957 0.463755 0.227479 0.040 Uiso 1 1 calc R U . . .
C51 C 0.7924(3) 0.37232(19) 0.6625(2) 0.0321(8) Uani 1 1 d . . . . .
H51 H 0.771782 0.416737 0.648995 0.039 Uiso 1 1 calc R U . . .
C45 C 0.5663(3) 0.24582(18) 0.6394(2) 0.0294(7) Uani 1 1 d . . . . .
H45 H 0.615710 0.241400 0.673326 0.035 Uiso 1 1 calc R U . . .
C23 C 0.4062(3) 0.5677(2) 0.22359(19) 0.0365(9) Uani 1 1 d . . . . .
H23 H 0.349851 0.576398 0.199354 0.044 Uiso 1 1 calc R U . . .
C44 C 0.4830(3) 0.2175(2) 0.6557(2) 0.0354(8) Uani 1 1 d . . . . .
H44 H 0.475941 0.192203 0.700048 0.042 Uiso 1 1 calc R U . . .
C42 C 0.4210(3) 0.26112(19) 0.5413(2) 0.0337(8) Uani 1 1 d . . . . .
H42 H 0.370982 0.266576 0.508211 0.040 Uiso 1 1 calc R U . . .
C55 C 0.7903(2) 0.24960(18) 0.64608(19) 0.0277(7) Uani 1 1 d . . . . .
H55 H 0.768232 0.210177 0.620834 0.033 Uiso 1 1 calc R U . . .
C68 C 0.9139(3) 0.4762(2) 0.3535(2) 0.0377(9) Uani 1 1 d . . . . .
H68A H 0.929961 0.524863 0.354967 0.057 Uiso 1 1 calc R U . . .
H68B H 0.966897 0.448625 0.367378 0.057 Uiso 1 1 calc R U . . .
H68C H 0.865284 0.467405 0.388283 0.057 Uiso 1 1 calc R U . . .
C60 C 0.7915(2) 0.45033(17) 0.25562(18) 0.0240(6) Uani 1 1 d . . . . .
C43 C 0.4103(3) 0.2261(2) 0.6074(2) 0.0369(8) Uani 1 1 d . . . . .
H43 H 0.352882 0.207994 0.619523 0.044 Uiso 1 1 calc R U . . .
C64 C 0.9478(3) 0.4457(2) 0.2234(2) 0.0376(9) Uani 1 1 d . . . . .
H64 H 1.009796 0.449914 0.237336 0.045 Uiso 1 1 calc R U . . .
C54 C 0.8536(3) 0.2427(2) 0.7028(2) 0.0335(8) Uani 1 1 d . . . . .
H54 H 0.874511 0.198510 0.716985 0.040 Uiso 1 1 calc R U . . .
C31 C 0.7776(3) 0.6264(2) 0.4049(2) 0.0352(8) Uani 1 1 d . . . . .
H31 H 0.760773 0.608884 0.451670 0.042 Uiso 1 1 calc R U . . .
C66 C 0.6694(3) 0.4301(2) 0.15756(19) 0.0331(8) Uani 1 1 d . . . . .
H66A H 0.640783 0.475307 0.160117 0.050 Uiso 1 1 calc R U . . .
H66B H 0.638222 0.398303 0.190248 0.050 Uiso 1 1 calc R U . . .
H66C H 0.665662 0.413092 0.106693 0.050 Uiso 1 1 calc R U . . .
C30 C 0.7457(2) 0.59583(18) 0.34069(19) 0.0284(7) Uani 1 1 d . . . . .
C78 C 0.9217(3) 0.3241(2) 0.4914(2) 0.0433(10) Uani 1 1 d . . . . .
H78A H 0.879591 0.361100 0.478449 0.065 Uiso 1 1 calc R U . . .
H78B H 0.979890 0.332493 0.468130 0.065 Uiso 1 1 calc R U . . .
H78C H 0.930308 0.322304 0.545128 0.065 Uiso 1 1 calc R U . . .
C61 C 0.7668(3) 0.43583(18) 0.18149(19) 0.0283(7) Uani 1 1 d . . . . .
C75 C 0.8842(3) 0.2578(2) 0.4647(2) 0.0383(9) Uani 1 1 d . . . . .
C70 C 0.7913(3) 0.24246(19) 0.46223(18) 0.0313(8) Uani 1 1 d . . . . .
C52 C 0.8563(3) 0.3645(2) 0.7192(2) 0.0431(10) Uani 1 1 d . . . . .
H52 H 0.879497 0.403615 0.744280 0.052 Uiso 1 1 calc R U . . .
C53 C 0.8861(3) 0.3003(2) 0.7388(2) 0.0426(10) Uani 1 1 d . . . . .
H53 H 0.929695 0.295379 0.777703 0.051 Uiso 1 1 calc R U . . .
C71 C 0.7599(3) 0.1772(2) 0.4426(2) 0.0386(9) Uani 1 1 d . . . . .
C63 C 0.9259(3) 0.4284(2) 0.1516(2) 0.0407(10) Uani 1 1 d . . . . .
C62 C 0.8353(3) 0.4256(2) 0.1310(2) 0.0351(8) Uani 1 1 d . . . . .
H62 H 0.819405 0.416460 0.080934 0.042 Uiso 1 1 calc R U . . .
C32 C 0.8343(3) 0.6827(2) 0.4007(3) 0.0487(11) Uani 1 1 d . . . . .
H32 H 0.855713 0.704196 0.444736 0.058 Uiso 1 1 calc R U . . .
C74 C 0.9445(3) 0.2067(3) 0.4421(2) 0.0483(12) Uani 1 1 d . . . . .
H74 H 1.007459 0.216424 0.442729 0.058 Uiso 1 1 calc R U . . .
C76 C 0.6616(3) 0.1608(2) 0.4438(2) 0.0431(10) Uani 1 1 d . . . . .
H76A H 0.640117 0.164175 0.494551 0.065 Uiso 1 1 calc R U . . .
H76B H 0.651772 0.114154 0.425381 0.065 Uiso 1 1 calc R U . . .
H76C H 0.628194 0.193265 0.412325 0.065 Uiso 1 1 calc R U . . .
C72 C 0.8253(4) 0.1281(2) 0.4213(2) 0.0508(13) Uani 1 1 d . . . . .
H72 H 0.805688 0.083265 0.408274 0.061 Uiso 1 1 calc R U . . .
C73 C 0.9156(4) 0.1432(3) 0.4190(2) 0.0539(13) Uani 1 1 d . . . . .
C35 C 0.7717(3) 0.6209(2) 0.2724(2) 0.0393(9) Uani 1 1 d . . . . .
H35 H 0.750561 0.599671 0.228148 0.047 Uiso 1 1 calc R U . . .
C33 C 0.8600(4) 0.7078(3) 0.3332(3) 0.0562(13) Uani 1 1 d . . . . .
H33 H 0.899184 0.746252 0.330741 0.067 Uiso 1 1 calc R U . . .
C67 C 0.9981(4) 0.4094(3) 0.0973(3) 0.0613(15) Uani 1 1 d . . . . .
H67A H 0.998352 0.359635 0.090226 0.092 Uiso 1 1 calc R U . . .
H67B H 1.057275 0.424146 0.116675 0.092 Uiso 1 1 calc R U . . .
H67C H 0.985583 0.432031 0.049949 0.092 Uiso 1 1 calc R U . . .
C34 C 0.8287(4) 0.6772(3) 0.2693(3) 0.0571(14) Uani 1 1 d . . . . .
H34 H 0.846176 0.694755 0.222753 0.069 Uiso 1 1 calc R U . . .
C77 C 0.9813(5) 0.0908(3) 0.3905(3) 0.078(2) Uani 1 1 d . . . . .
H77A H 1.005802 0.106642 0.343624 0.117 Uiso 1 1 calc R U . . .
H77B H 0.950067 0.047072 0.382875 0.117 Uiso 1 1 calc R U . . .
H77C H 1.030813 0.084700 0.426667 0.117 Uiso 1 1 calc R U . . .
C11 C 0.6501(2) 0.49646(16) 0.43314(16) 0.0194(6) Uani 1 1 d . . . . .

loop_
_atom_site_aniso_label
_atom_site_aniso_U_11
_atom_site_aniso_U_22
_atom_site_aniso_U_33
_atom_site_aniso_U_23
_atom_site_aniso_U_13
_atom_site_aniso_U_12
As1 0.02545(18) 0.02424(18) 0.01694(16) -0.00091(12) 0.00214(12) 0.00341(12)
Cl1 0.0406(5) 0.0259(4) 0.0216(4) 0.0012(3) -0.0064(3) -0.0066(3)
P2 0.0252(4) 0.0220(4) 0.0168(4) 0.0009(3) -0.0005(3) 0.0028(3)
P1 0.0225(4) 0.0224(4) 0.0160(4) 0.0012(3) 0.0007(3) -0.0025(3)
Cl2 0.0482(6) 0.0389(5) 0.0503(6) -0.0066(4) -0.0133(5) 0.0018(4)
Cl3 0.0482(6) 0.0418(6) 0.0854(9) -0.0267(6) 0.0243(6) -0.0157(5)
Cl5 0.0424(6) 0.0965(10) 0.0511(7) 0.0025(7) 0.0065(5) -0.0227(6)
Al1 0.0374(7) 0.0417(7) 0.0478(7) -0.0059(6) 0.0002(5) -0.0094(5)
Cl4 0.0545(7) 0.0478(7) 0.1041(12) -0.0179(7) -0.0061(7) 0.0068(6)
N1 0.0233(13) 0.0234(13) 0.0168(12) 0.0002(10) 0.0031(10) -0.0003(10)
N2 0.0293(14) 0.0227(13) 0.0192(13) -0.0006(10) -0.0012(11) 0.0042(11)
C10 0.0195(14) 0.0230(15) 0.0171(14) -0.0023(11) 0.0007(11) 0.0016(12)
C12 0.0198(14) 0.0241(15) 0.0224(15) 0.0011(12) -0.0006(12) 0.0002(12)
C40 0.0264(16) 0.0223(15) 0.0234(15) 0.0002(12) 0.0001(12) 0.0004(12)
C21 0.0258(16) 0.0320(18) 0.0220(15) 0.0004(13) 0.0024(12) 0.0011(13)
C25 0.0354(19) 0.0323(18) 0.0214(16) 0.0033(13) 0.0028(14) 0.0017(15)
C50 0.0258(16) 0.0309(17) 0.0168(14) 0.0017(12) 0.0007(12) 0.0031(13)
C13 0.0226(15) 0.0265(16) 0.0214(15) -0.0033(12) 0.0029(12) 0.0003(12)
C41 0.0312(18) 0.0275(17) 0.0270(17) -0.0007(13) -0.0027(14) 0.0008(14)
C20 0.0263(16) 0.0299(17) 0.0150(14) 0.0039(12) 0.0004(12) 0.0011(13)
C15 0.0214(15) 0.0242(15) 0.0179(14) 0.0005(12) -0.0016(11) 0.0014(12)
C14 0.0211(15) 0.0277(16) 0.0165(14) 0.0012(12) 0.0008(11) 0.0014(12)
C24 0.042(2) 0.040(2) 0.0227(17) 0.0083(15) 0.0025(15) 0.0143(17)
C65 0.0268(17) 0.0367(19) 0.0269(17) -0.0045(14) 0.0053(13) -0.0059(14)
C22 0.0290(18) 0.049(2) 0.0225(16) -0.0007(15) 0.0013(13) -0.0021(16)
C51 0.037(2) 0.0308(18) 0.0281(18) 0.0005(14) -0.0066(15) 0.0039(15)
C45 0.0345(18) 0.0258(17) 0.0280(17) 0.0047(13) 0.0004(14) 0.0028(14)
C23 0.0299(18) 0.060(3) 0.0192(16) 0.0059(16) -0.0010(14) 0.0105(18)
C44 0.037(2) 0.0318(19) 0.037(2) 0.0074(15) 0.0048(16) -0.0022(16)
C42 0.0309(18) 0.0312(18) 0.039(2) -0.0057(15) -0.0064(15) -0.0004(15)
C55 0.0341(18) 0.0253(16) 0.0236(16) 0.0024(13) -0.0013(13) 0.0027(14)
C68 0.0244(17) 0.059(3) 0.0299(19) -0.0041(17) 0.0018(14) -0.0041(17)
C60 0.0268(16) 0.0256(16) 0.0196(15) -0.0006(12) 0.0056(12) -0.0030(13)
C43 0.0323(19) 0.0320(19) 0.046(2) -0.0004(17) 0.0022(16) -0.0070(15)
C64 0.0291(19) 0.043(2) 0.041(2) -0.0074(17) 0.0115(16) -0.0077(16)
C54 0.037(2) 0.0349(19) 0.0281(18) 0.0069(15) -0.0037(15) 0.0075(16)
C31 0.0335(19) 0.042(2) 0.0298(19) -0.0012(15) -0.0034(15) -0.0106(16)
C66 0.042(2) 0.037(2) 0.0208(16) -0.0034(14) -0.0038(14) -0.0026(16)
C30 0.0311(18) 0.0278(17) 0.0264(17) 0.0007(13) 0.0014(14) -0.0063(14)
C78 0.0283(19) 0.061(3) 0.041(2) 0.002(2) 0.0043(16) 0.0094(18)
C61 0.0368(19) 0.0243(16) 0.0240(16) -0.0016(13) 0.0054(14) -0.0036(14)
C75 0.038(2) 0.051(2) 0.0260(18) 0.0047(16) 0.0033(15) 0.0202(18)
C70 0.045(2) 0.0304(18) 0.0181(15) -0.0003(13) -0.0010(14) 0.0138(16)
C52 0.057(3) 0.037(2) 0.035(2) -0.0052(16) -0.0198(19) 0.0006(18)
C53 0.044(2) 0.050(2) 0.032(2) 0.0016(18) -0.0163(17) 0.0069(19)
C71 0.064(3) 0.0329(19) 0.0189(16) 0.0012(14) -0.0046(16) 0.0121(18)
C63 0.045(2) 0.042(2) 0.037(2) -0.0095(17) 0.0222(18) -0.0121(18)
C62 0.048(2) 0.036(2) 0.0225(17) -0.0046(14) 0.0114(15) -0.0115(17)
C32 0.052(3) 0.052(3) 0.043(2) -0.007(2) -0.003(2) -0.022(2)
C74 0.047(2) 0.065(3) 0.033(2) 0.004(2) 0.0038(18) 0.031(2)
C76 0.078(3) 0.0252(18) 0.0264(18) -0.0023(15) -0.0027(19) -0.0013(19)
C72 0.098(4) 0.031(2) 0.0238(19) -0.0042(15) -0.002(2) 0.023(2)
C73 0.070(3) 0.060(3) 0.031(2) 0.001(2) 0.003(2) 0.039(3)
C35 0.051(2) 0.041(2) 0.0262(18) 0.0023(16) 0.0036(17) -0.0170(18)
C33 0.062(3) 0.054(3) 0.053(3) 0.002(2) 0.001(2) -0.035(2)
C67 0.053(3) 0.079(4) 0.052(3) -0.027(3) 0.033(2) -0.023(3)
C34 0.075(3) 0.056(3) 0.041(2) 0.008(2) 0.009(2) -0.036(3)
C77 0.103(5) 0.083(4) 0.047(3) -0.008(3) 0.002(3) 0.065(4)
C11 0.0176(14) 0.0245(15) 0.0159(13) -0.0004(11) -0.0010(11) -0.0017(11)

loop_
_atom_type_symbol
_atom_type_description
_atom_type_scat_dispersion_real
_atom_type_scat_dispersion_imag
_atom_type_scat_source
C C 0.0033 0.0016 'International Tables Vol C Tables 4.2.6.8 and 6.1.1.4'
H H 0.0000 0.0000 'International Tables Vol C Tables 4.2.6.8 and 6.1.1.4'
Al Al 0.0645 0.0514 'International Tables Vol C Tables 4.2.6.8 and 6.1.1.4'
As As 0.0499 2.0058 'International Tables Vol C Tables 4.2.6.8 and 6.1.1.4'
Cl Cl 0.1484 0.1585 'International Tables Vol C Tables 4.2.6.8 and 6.1.1.4'
N N 0.0061 0.0033 'International Tables Vol C Tables 4.2.6.8 and 6.1.1.4'
P P 0.1023 0.0942 'International Tables Vol C Tables 4.2.6.8 and 6.1.1.4'

loop_
_geom_angle_atom_site_label_1
_geom_angle_atom_site_label_2
_geom_angle_atom_site_label_3
_geom_angle
_geom_angle_site_symmetry_1
_geom_angle_site_symmetry_3
_geom_angle_publ_flag
N1 As1 Cl1 92.05(8) . . ?
N2 As1 Cl1 91.00(8) . . ?
N2 As1 N1 167.87(10) . . ?
C10 As1 Cl1 97.42(9) . . ?
C10 As1 N1 83.99(12) . . ?
C10 As1 N2 83.97(12) . . ?
N2 P2 C40 117.24(16) . . ?
N2 P2 C50 113.10(15) . . ?
N2 P2 C15 100.45(14) . . ?
C50 P2 C40 107.75(15) . . ?
C50 P2 C15 112.71(16) . . ?
C15 P2 C40 105.25(15) . . ?
N1 P1 C20 114.44(15) . . ?
N1 P1 C30 115.00(16) . . ?
N1 P1 C11 101.07(14) . . ?
C30 P1 C20 107.59(16) . . ?
C30 P1 C11 110.56(15) . . ?
C11 P1 C20 107.85(14) . . ?
Cl2 Al1 Cl3 107.63(7) . . ?
Cl2 Al1 Cl5 107.46(8) . . ?
Cl2 Al1 Cl4 111.12(8) . . ?
Cl3 Al1 Cl5 110.39(8) . . ?
Cl3 Al1 Cl4 110.89(8) . . ?
Cl5 Al1 Cl4 109.28(8) . . ?
P1 N1 As1 117.64(14) . . ?
C60 N1 As1 112.5(2) . . ?
C60 N1 P1 125.2(2) . . ?
P2 N2 As1 118.50(15) . . ?
C70 N2 As1 111.1(2) . . ?
C70 N2 P2 127.3(2) . . ?
C15 C10 As1 120.5(2) . . ?
C11 C10 As1 120.9(2) . . ?
C11 C10 C15 118.6(3) . . ?
C13 C12 H12 119.9 . . ?
C13 C12 C11 120.2(3) . . ?
C11 C12 H12 119.9 . . ?
C41 C40 P2 117.2(3) . . ?
C45 C40 P2 123.0(3) . . ?
C45 C40 C41 119.8(3) . . ?
C20 C21 H21 119.8 . . ?
C22 C21 H21 119.8 . . ?
C22 C21 C20 120.4(3) . . ?
C20 C25 H25 120.1 . . ?
C24 C25 H25 120.1 . . ?
C24 C25 C20 119.8(4) . . ?
C51 C50 P2 122.6(3) . . ?
C51 C50 C55 119.4(3) . . ?
C55 C50 P2 117.8(3) . . ?
C12 C13 H13 120.1 . . ?
C12 C13 C14 119.7(3) . . ?
C14 C13 H13 120.1 . . ?
C40 C41 H41 120.1 . . ?
C42 C41 C40 119.9(3) . . ?
C42 C41 H41 120.1 . . ?
C21 C20 P1 117.1(3) . . ?
C25 C20 P1 123.5(3) . . ?
C25 C20 C21 119.4(3) . . ?
C10 C15 P2 116.5(2) . . ?
C14 C15 P2 123.2(2) . . ?
C14 C15 C10 120.3(3) . . ?
C13 C14 C15 120.3(3) . . ?
C13 C14 H14 119.8 . . ?
C15 C14 H14 119.8 . . ?
C25 C24 H24 120.0 . . ?
C23 C24 C25 120.1(4) . . ?
C23 C24 H24 120.0 . . ?
C60 C65 C68 123.5(3) . . ?
C64 C65 C68 118.0(3) . . ?
C64 C65 C60 118.5(3) . . ?
C21 C22 H22 120.3 . . ?
C21 C22 C23 119.5(4) . . ?
C23 C22 H22 120.3 . . ?
C50 C51 H51 120.1 . . ?
C50 C51 C52 119.8(3) . . ?
C52 C51 H51 120.1 . . ?
C40 C45 H45 120.1 . . ?
C44 C45 C40 119.9(3) . . ?
C44 C45 H45 120.1 . . ?
C24 C23 C22 120.8(3) . . ?
C24 C23 H23 119.6 . . ?
C22 C23 H23 119.6 . . ?
C45 C44 H44 120.0 . . ?
C43 C44 C45 120.0(4) . . ?
C43 C44 H44 120.0 . . ?
C41 C42 H42 119.9 . . ?
C41 C42 C43 120.1(3) . . ?
C43 C42 H42 119.9 . . ?
C50 C55 H55 120.0 . . ?
C54 C55 C50 120.0(3) . . ?
C54 C55 H55 120.0 . . ?
C65 C68 H68A 109.5 . . ?
C65 C68 H68B 109.5 . . ?
C65 C68 H68C 109.5 . . ?
H68A C68 H68B 109.5 . . ?
H68A C68 H68C 109.5 . . ?
H68B C68 H68C 109.5 . . ?
C65 C60 N1 119.5(3) . . ?
C65 C60 C61 120.3(3) . . ?
C61 C60 N1 120.0(3) . . ?
C44 C43 C42 120.3(4) . . ?
C44 C43 H43 119.9 . . ?
C42 C43 H43 119.9 . . ?
C65 C64 H64 118.8 . . ?
C63 C64 C65 122.3(4) . . ?
C63 C64 H64 118.8 . . ?
C55 C54 H54 120.1 . . ?
C53 C54 C55 119.7(3) . . ?
C53 C54 H54 120.1 . . ?
C30 C31 H31 120.2 . . ?
C30 C31 C32 119.5(4) . . ?
C32 C31 H31 120.2 . . ?
H66A C66 H66B 109.5 . . ?
H66A C66 H66C 109.5 . . ?
H66B C66 H66C 109.5 . . ?
C61 C66 H66A 109.5 . . ?
C61 C66 H66B 109.5 . . ?
C61 C66 H66C 109.5 . . ?
C31 C30 P1 122.7(3) . . ?
C31 C30 C35 120.0(3) . . ?
C35 C30 P1 117.1(3) . . ?
H78A C78 H78B 109.5 . . ?
H78A C78 H78C 109.5 . . ?
H78B C78 H78C 109.5 . . ?
C75 C78 H78A 109.5 . . ?
C75 C78 H78B 109.5 . . ?
C75 C78 H78C 109.5 . . ?
C60 C61 C66 121.2(3) . . ?
C62 C61 C60 118.3(3) . . ?
C62 C61 C66 120.5(3) . . ?
C70 C75 C78 123.8(3) . . ?
C74 C75 C78 118.5(4) . . ?
C74 C75 C70 117.7(4) . . ?
C75 C70 N2 118.8(3) . . ?
C71 C70 N2 119.3(4) . . ?
C71 C70 C75 121.5(4) . . ?
C51 C52 H52 119.9 . . ?
C53 C52 C51 120.2(4) . . ?
C53 C52 H52 119.9 . . ?
C54 C53 H53 119.6 . . ?
C52 C53 C54 120.8(4) . . ?
C52 C53 H53 119.6 . . ?
C70 C71 C76 120.8(4) . . ?
C70 C71 C72 117.3(4) . . ?
C72 C71 C76 121.9(4) . . ?
C64 C63 C62 118.3(3) . . ?
C64 C63 C67 121.1(4) . . ?
C62 C63 C67 120.5(4) . . ?
C61 C62 H62 119.0 . . ?
C63 C62 C61 122.0(4) . . ?
C63 C62 H62 119.0 . . ?
C31 C32 H32 119.7 . . ?
C33 C32 C31 120.6(4) . . ?
C33 C32 H32 119.7 . . ?
C75 C74 H74 118.9 . . ?
C73 C74 C75 122.2(5) . . ?
C73 C74 H74 118.9 . . ?
C71 C76 H76A 109.5 . . ?
C71 C76 H76B 109.5 . . ?
C71 C76 H76C 109.5 . . ?
H76A C76 H76B 109.5 . . ?
H76A C76 H76C 109.5 . . ?
H76B C76 H76C 109.5 . . ?
C71 C72 H72 118.9 . . ?
C73 C72 C71 122.2(4) . . ?
C73 C72 H72 118.9 . . ?
C74 C73 C77 121.1(6) . . ?
C72 C73 C74 118.9(4) . . ?
C72 C73 C77 120.0(5) . . ?
C30 C35 H35 120.2 . . ?
C34 C35 C30 119.6(4) . . ?
C34 C35 H35 120.2 . . ?
C32 C33 H33 120.1 . . ?
C34 C33 C32 119.9(4) . . ?
C34 C33 H33 120.1 . . ?
C63 C67 H67A 109.5 . . ?
C63 C67 H67B 109.5 . . ?
C63 C67 H67C 109.5 . . ?
H67A C67 H67B 109.5 . . ?
H67A C67 H67C 109.5 . . ?
H67B C67 H67C 109.5 . . ?
C35 C34 H34 119.8 . . ?
C33 C34 C35 120.4(4) . . ?
C33 C34 H34 119.8 . . ?
C73 C77 H77A 109.5 . . ?
C73 C77 H77B 109.5 . . ?
C73 C77 H77C 109.5 . . ?
H77A C77 H77B 109.5 . . ?
H77A C77 H77C 109.5 . . ?
H77B C77 H77C 109.5 . . ?
C10 C11 P1 116.3(2) . . ?
C12 C11 P1 122.9(2) . . ?
C12 C11 C10 120.7(3) . . ?

loop_
_geom_bond_atom_site_label_1
_geom_bond_atom_site_label_2
_geom_bond_distance
_geom_bond_site_symmetry_2
_geom_bond_publ_flag
As1 Cl1 2.2424(9) . ?
As1 N1 2.122(3) . ?
As1 N2 2.114(3) . ?
As1 C10 1.967(3) . ?
P2 N2 1.601(3) . ?
P2 C40 1.811(3) . ?
P2 C50 1.789(3) . ?
P2 C15 1.797(3) . ?
P1 N1 1.605(3) . ?
P1 C20 1.804(3) . ?
P1 C30 1.789(4) . ?
P1 C11 1.792(3) . ?
Cl2 Al1 2.1291(18) . ?
Cl3 Al1 2.1309(17) . ?
Cl5 Al1 2.146(2) . ?
Al1 Cl4 2.1494(19) . ?
N1 C60 1.435(4) . ?
N2 C70 1.441(4) . ?
C10 C15 1.401(4) . ?
C10 C11 1.394(4) . ?
C12 H12 0.9500 . ?
C12 C13 1.384(4) . ?
C12 C11 1.390(4) . ?
C40 C41 1.397(5) . ?
C40 C45 1.395(5) . ?
C21 H21 0.9500 . ?
C21 C20 1.399(5) . ?
C21 C22 1.382(5) . ?
C25 H25 0.9500 . ?
C25 C20 1.398(5) . ?
C25 C24 1.389(5) . ?
C50 C51 1.391(5) . ?
C50 C55 1.406(5) . ?
C13 H13 0.9500 . ?
C13 C14 1.385(5) . ?
C41 H41 0.9500 . ?
C41 C42 1.382(5) . ?
C15 C14 1.391(4) . ?
C14 H14 0.9500 . ?
C24 H24 0.9500 . ?
C24 C23 1.376(6) . ?
C65 C68 1.510(5) . ?
C65 C60 1.397(5) . ?
C65 C64 1.395(5) . ?
C22 H22 0.9500 . ?
C22 C23 1.392(6) . ?
C51 H51 0.9500 . ?
C51 C52 1.391(5) . ?
C45 H45 0.9500 . ?
C45 C44 1.389(5) . ?
C23 H23 0.9500 . ?
C44 H44 0.9500 . ?
C44 C43 1.384(6) . ?
C42 H42 0.9500 . ?
C42 C43 1.390(6) . ?
C55 H55 0.9500 . ?
C55 C54 1.384(5) . ?
C68 H68A 0.9800 . ?
C68 H68B 0.9800 . ?
C68 H68C 0.9800 . ?
C60 C61 1.413(5) . ?
C43 H43 0.9500 . ?
C64 H64 0.9500 . ?
C64 C63 1.376(6) . ?
C54 H54 0.9500 . ?
C54 C53 1.382(6) . ?
C31 H31 0.9500 . ?
C31 C30 1.382(5) . ?
C31 C32 1.388(6) . ?
C66 H66A 0.9800 . ?
C66 H66B 0.9800 . ?
C66 H66C 0.9800 . ?
C66 C61 1.502(5) . ?
C30 C35 1.392(5) . ?
C78 H78A 0.9800 . ?
C78 H78B 0.9800 . ?
C78 H78C 0.9800 . ?
C78 C75 1.484(7) . ?
C61 C62 1.391(5) . ?
C75 C70 1.406(6) . ?
C75 C74 1.406(5) . ?
C70 C71 1.399(6) . ?
C52 H52 0.9500 . ?
C52 C53 1.374(6) . ?
C53 H53 0.9500 . ?
C71 C76 1.491(7) . ?
C71 C72 1.422(6) . ?
C63 C62 1.386(6) . ?
C63 C67 1.513(5) . ?
C62 H62 0.9500 . ?
C32 H32 0.9500 . ?
C32 C33 1.377(7) . ?
C74 H74 0.9500 . ?
C74 C73 1.376(8) . ?
C76 H76A 0.9800 . ?
C76 H76B 0.9800 . ?
C76 H76C 0.9800 . ?
C72 H72 0.9500 . ?
C72 C73 1.371(8) . ?
C73 C77 1.509(6) . ?
C35 H35 0.9500 . ?
C35 C34 1.387(6) . ?
C33 H33 0.9500 . ?
C33 C34 1.374(7) . ?
C67 H67A 0.9800 . ?
C67 H67B 0.9800 . ?
C67 H67C 0.9800 . ?
C34 H34 0.9500 . ?
C77 H77A 0.9800 . ?
C77 H77B 0.9800 . ?
C77 H77C 0.9800 . ?

loop_
_geom_torsion_atom_site_label_1
_geom_torsion_atom_site_label_2
_geom_torsion_atom_site_label_3
_geom_torsion_atom_site_label_4
_geom_torsion
_geom_torsion_site_symmetry_1
_geom_torsion_site_symmetry_2
_geom_torsion_site_symmetry_3
_geom_torsion_site_symmetry_4
_geom_torsion_publ_flag
As1 N1 C60 C65 -67.1(4) . . . . ?
As1 N1 C60 C61 107.9(3) . . . . ?
As1 N2 C70 C75 66.8(4) . . . . ?
As1 N2 C70 C71 -106.5(3) . . . . ?
As1 C10 C15 P2 -1.5(4) . . . . ?
As1 C10 C15 C14 179.4(2) . . . . ?
As1 C10 C11 P1 0.6(3) . . . . ?
As1 C10 C11 C12 -179.3(2) . . . . ?
P2 N2 C70 C75 -92.9(4) . . . . ?
P2 N2 C70 C71 93.8(4) . . . . ?
P2 C40 C41 C42 -177.1(3) . . . . ?
P2 C40 C45 C44 178.5(3) . . . . ?
P2 C50 C51 C52 -175.2(3) . . . . ?
P2 C50 C55 C54 175.8(3) . . . . ?
P2 C15 C14 C13 -179.9(2) . . . . ?
P1 N1 C60 C65 87.9(4) . . . . ?
P1 N1 C60 C61 -97.1(3) . . . . ?
P1 C30 C35 C34 -177.5(4) . . . . ?
N1 P1 C20 C21 39.1(3) . . . . ?
N1 P1 C20 C25 -143.0(3) . . . . ?
N1 P1 C30 C31 -110.3(3) . . . . ?
N1 P1 C30 C35 66.2(4) . . . . ?
N1 P1 C11 C10 -2.2(3) . . . . ?
N1 P1 C11 C12 177.7(3) . . . . ?
N1 C60 C61 C66 6.7(5) . . . . ?
N1 C60 C61 C62 -172.2(3) . . . . ?
N2 P2 C40 C41 -59.7(3) . . . . ?
N2 P2 C40 C45 122.7(3) . . . . ?
N2 P2 C50 C51 111.4(3) . . . . ?
N2 P2 C50 C55 -63.4(3) . . . . ?
N2 P2 C15 C10 2.2(3) . . . . ?
N2 P2 C15 C14 -178.7(3) . . . . ?
N2 C70 C71 C76 -9.9(5) . . . . ?
N2 C70 C71 C72 169.8(3) . . . . ?
C10 C15 C14 C13 -0.9(5) . . . . ?
C12 C13 C14 C15 1.4(5) . . . . ?
C40 P2 N2 As1 111.27(18) . . . . ?
C40 P2 N2 C70 -90.3(3) . . . . ?
C40 P2 C50 C51 -117.3(3) . . . . ?
C40 P2 C50 C55 67.8(3) . . . . ?
C40 P2 C15 C10 -120.0(3) . . . . ?
C40 P2 C15 C14 59.1(3) . . . . ?
C40 C41 C42 C43 -0.9(6) . . . . ?
C40 C45 C44 C43 -2.3(6) . . . . ?
C21 C22 C23 C24 -0.5(5) . . . . ?
C25 C24 C23 C22 0.0(6) . . . . ?
C50 P2 N2 As1 -122.41(18) . . . . ?
C50 P2 N2 C70 36.0(4) . . . . ?
C50 P2 C40 C41 171.4(3) . . . . ?
C50 P2 C40 C45 -6.2(3) . . . . ?
C50 P2 C15 C10 122.8(3) . . . . ?
C50 P2 C15 C14 -58.1(3) . . . . ?
C50 C51 C52 C53 -0.1(7) . . . . ?
C50 C55 C54 C53 -0.7(6) . . . . ?
C13 C12 C11 P1 -179.3(2) . . . . ?
C13 C12 C11 C10 0.6(5) . . . . ?
C41 C40 C45 C44 1.0(5) . . . . ?
C41 C42 C43 C44 -0.5(6) . . . . ?
C20 P1 N1 As1 -112.70(17) . . . . ?
C20 P1 N1 C60 93.4(3) . . . . ?
C20 P1 C30 C31 120.8(3) . . . . ?
C20 P1 C30 C35 -62.6(4) . . . . ?
C20 P1 C11 C10 118.2(2) . . . . ?
C20 P1 C11 C12 -61.9(3) . . . . ?
C20 C21 C22 C23 0.2(5) . . . . ?
C20 C25 C24 C23 0.9(5) . . . . ?
C15 P2 N2 As1 -2.0(2) . . . . ?
C15 P2 N2 C70 156.4(3) . . . . ?
C15 P2 C40 C41 50.9(3) . . . . ?
C15 P2 C40 C45 -126.7(3) . . . . ?
C15 P2 C50 C51 -1.7(4) . . . . ?
C15 P2 C50 C55 -176.5(3) . . . . ?
C15 C10 C11 P1 179.8(2) . . . . ?
C15 C10 C11 C12 -0.1(5) . . . . ?
C24 C25 C20 P1 -179.0(3) . . . . ?
C24 C25 C20 C21 -1.2(5) . . . . ?
C65 C60 C61 C66 -178.3(3) . . . . ?
C65 C60 C61 C62 2.8(5) . . . . ?
C65 C64 C63 C62 3.0(7) . . . . ?
C65 C64 C63 C67 -173.8(4) . . . . ?
C22 C21 C20 P1 178.6(3) . . . . ?
C22 C21 C20 C25 0.6(5) . . . . ?
C51 C50 C55 C54 0.8(5) . . . . ?
C51 C52 C53 C54 0.2(7) . . . . ?
C45 C40 C41 C42 0.6(5) . . . . ?
C45 C44 C43 C42 2.1(6) . . . . ?
C55 C50 C51 C52 -0.5(6) . . . . ?
C55 C54 C53 C52 0.2(7) . . . . ?
C68 C65 C60 N1 -8.2(5) . . . . ?
C68 C65 C60 C61 176.8(4) . . . . ?
C68 C65 C64 C63 -179.7(4) . . . . ?
C60 C65 C64 C63 0.5(6) . . . . ?
C60 C61 C62 C63 0.8(6) . . . . ?
C64 C65 C60 N1 171.5(3) . . . . ?
C64 C65 C60 C61 -3.5(5) . . . . ?
C64 C63 C62 C61 -3.7(6) . . . . ?
C31 C30 C35 C34 -0.9(7) . . . . ?
C31 C32 C33 C34 0.5(9) . . . . ?
C66 C61 C62 C63 -178.0(4) . . . . ?
C30 P1 N1 As1 121.97(17) . . . . ?
C30 P1 N1 C60 -31.9(3) . . . . ?
C30 P1 C20 C21 168.2(3) . . . . ?
C30 P1 C20 C25 -13.9(3) . . . . ?
C30 P1 C11 C10 -124.5(3) . . . . ?
C30 P1 C11 C12 55.4(3) . . . . ?
C30 C31 C32 C33 -0.8(7) . . . . ?
C30 C35 C34 C33 0.5(8) . . . . ?
C78 C75 C70 N2 12.4(5) . . . . ?
C78 C75 C70 C71 -174.5(4) . . . . ?
C78 C75 C74 C73 177.8(4) . . . . ?
C75 C70 C71 C76 176.9(3) . . . . ?
C75 C70 C71 C72 -3.3(5) . . . . ?
C75 C74 C73 C72 -3.0(7) . . . . ?
C75 C74 C73 C77 176.2(4) . . . . ?
C70 C75 C74 C73 -0.9(6) . . . . ?
C70 C71 C72 C73 -0.7(6) . . . . ?
C71 C72 C73 C74 3.9(7) . . . . ?
C71 C72 C73 C77 -175.4(4) . . . . ?
C32 C31 C30 P1 177.4(4) . . . . ?
C32 C31 C30 C35 1.0(6) . . . . ?
C32 C33 C34 C35 -0.3(9) . . . . ?
C74 C75 C70 N2 -169.0(3) . . . . ?
C74 C75 C70 C71 4.1(5) . . . . ?
C76 C71 C72 C73 179.0(4) . . . . ?
C67 C63 C62 C61 173.2(4) . . . . ?
C11 P1 N1 As1 2.89(19) . . . . ?
C11 P1 N1 C60 -151.0(3) . . . . ?
C11 P1 C20 C21 -72.5(3) . . . . ?
C11 P1 C20 C25 105.4(3) . . . . ?
C11 P1 C30 C31 3.3(4) . . . . ?
C11 P1 C30 C35 179.8(3) . . . . ?
C11 C10 C15 P2 179.3(2) . . . . ?
C11 C10 C15 C14 0.2(5) . . . . ?
C11 C12 C13 C14 -1.3(5) . . . . ?

loop_
_smtbx_masks_void_nr
_smtbx_masks_void_average_x
_smtbx_masks_void_average_y
_smtbx_masks_void_average_z
_smtbx_masks_void_volume
_smtbx_masks_void_count_electrons
_smtbx_masks_void_content
1 0.000 0.000 0.000 16.4 7.6 ?
2 0.000 0.500 0.500 16.4 7.6 ?
3 0.500 0.000 0.500 412.7 105.6 '2 hexane'
4 0.500 0.500 0.000 412.7 105.6 '2 hexane'
